data_1548766
loop_
_publ_author_name
'Emily Y. Tsui'
'Theodor Agapie'

_publ_section_title
;
 Reduction potentials of heterometallic manganese-oxido cubane complexes
 modulated by redox-inactive metals
;
_journal_name_full
;
Proceedings of the National Academy of Sciences of the United States of America
;
_journal_page_first 10084
_journal_page_last 10088
_journal_paper_doi 10.1073/pnas.1302677110
_journal_volume 110
_journal_year 2013
_chemical_formula_sum 'C66 H55 Mn3 N7 O15 Sc'
_chemical_formula_weight 1395.95
_space_group_IT_number 2
_symmetry_cell_setting triclinic
_symmetry_space_group_name_Hall '-P 1'
_symmetry_space_group_name_H-M 'P -1'
_atom_sites_solution_hydrogens geom
_atom_sites_solution_primary direct
_atom_sites_solution_secondary difmap
_cell_angle_alpha 84.969(2)
_cell_angle_beta 82.052(2)
_cell_angle_gamma 78.193(2)
_cell_formula_units_Z 2
_cell_length_a 13.8808(6)
_cell_length_b 14.6307(6)
_cell_length_c 14.8415(6)
_cell_measurement_reflns_used 9920
_cell_measurement_temperature 100(2)
_cell_measurement_theta_max 32.11
_cell_measurement_theta_min 2.27
_cell_volume 2916.5(2)
_computing_cell_refinement 'Bruker SAINT'
_computing_data_collection 'Bruker APEX2'
_computing_data_reduction 'Bruker SAINT'
_computing_molecular_graphics 'Bruker SHELXTL'
_computing_publication_material 'Bruker SHELXTL'
_computing_structure_refinement 'SHELXL-97 (Sheldrick, 2008)'
_computing_structure_solution 'SHELXS-97 (Sheldrick, 2008)'
_diffrn_ambient_temperature 100(2)
_diffrn_measured_fraction_theta_full 1.000
_diffrn_measured_fraction_theta_max 0.912
_diffrn_measurement_device_type 'Bruker APEX-II CCD'
_diffrn_measurement_method '\f and \w scans'
_diffrn_radiation_monochromator graphite
_diffrn_radiation_source 'fine-focus sealed tube'
_diffrn_radiation_type MoK\a
_diffrn_radiation_wavelength 0.71073
_diffrn_reflns_av_R_equivalents 0.0940
_diffrn_reflns_av_sigmaI/netI 0.0827
_diffrn_reflns_limit_h_max 21
_diffrn_reflns_limit_h_min -20
_diffrn_reflns_limit_k_max 21
_diffrn_reflns_limit_k_min -21
_diffrn_reflns_limit_l_max 21
_diffrn_reflns_limit_l_min -22
_diffrn_reflns_number 133313
_diffrn_reflns_theta_full 25.00
_diffrn_reflns_theta_max 32.88
_diffrn_reflns_theta_min 1.86
_exptl_absorpt_coefficient_mu 0.826
_exptl_absorpt_correction_T_max 0.9521
_exptl_absorpt_correction_T_min 0.8392
_exptl_absorpt_correction_type multi-scan
_exptl_absorpt_process_details SADABS
_exptl_crystal_colour red
_exptl_crystal_density_diffrn 1.590
_exptl_crystal_density_method 'not measured'
_exptl_crystal_description parallelpiped
_exptl_crystal_F_000 1432
_exptl_crystal_size_max 0.22
_exptl_crystal_size_mid 0.13
_exptl_crystal_size_min 0.06
_refine_diff_density_max 1.225
_refine_diff_density_min -0.701
_refine_diff_density_rms 0.104
_refine_ls_extinction_method none
_refine_ls_goodness_of_fit_ref 1.542
_refine_ls_hydrogen_treatment constr
_refine_ls_matrix_type full
_refine_ls_number_parameters 834
_refine_ls_number_reflns 19868
_refine_ls_number_restraints 0
_refine_ls_restrained_S_all 1.542
_refine_ls_R_factor_all 0.1017
_refine_ls_R_factor_gt 0.0511
_refine_ls_shift/su_max 0.001
_refine_ls_shift/su_mean 0.000
_refine_ls_structure_factor_coef Fsqd
_refine_ls_weighting_details 'calc w=1/[\s^2^(Fo^2^)+(0.0000P)^2^+0.0000P] where P=(Fo^2^+2Fc^2^)/3'
_refine_ls_weighting_scheme calc
_refine_ls_wR_factor_gt 0.0710
_refine_ls_wR_factor_ref 0.0757
_reflns_number_gt 13052
_reflns_number_total 19868
_reflns_threshold_expression >2sigma(I)
_cod_data_source_file PNAS-2013-110-100844.cif
_cod_data_source_block 4
_cod_depositor_comments
;
The following automatic conversions were performed:

'_symmetry_cell_setting' value 'Triclinic' changed to 'triclinic'
according to the built-in table from CIF Core dictionary named
'cif_core.dic' version 2.4.1 from 2010-06-29.

Automatic conversion script
Id: cif_fix_values 5376 2017-05-30 11:51:03Z andrius 
;
_cod_original_sg_symbol_H-M P-1
_cod_database_code 1548766

loop_
_symmetry_equiv_pos_as_xyz
'x, y, z'
'-x, -y, -z'

loop_
_atom_site_label
_atom_site_type_symbol
_atom_site_fract_x
_atom_site_fract_y
_atom_site_fract_z
_atom_site_U_iso_or_equiv
_atom_site_adp_type
_atom_site_occupancy
_atom_site_symmetry_multiplicity
_atom_site_calc_flag
_atom_site_refinement_flags
_atom_site_disorder_assembly
_atom_site_disorder_group
Mn3 Mn 0.25415(2) 0.87274(2) 0.136941(19) 0.01117(7) Uani 1 1 d . . .
Mn1 Mn 0.20470(2) 0.69489(2) 0.218985(19) 0.01245(7) Uani 1 1 d . . .
Mn2 Mn 0.37172(2) 0.76729(2) 0.265038(19) 0.01188(7) Uani 1 1 d . . .
Sc1 Sc 0.38905(3) 0.69150(3) 0.07736(3) 0.01443(9) Uani 1 1 d . . .
O3 O 0.38749(9) 0.81786(8) 0.14363(8) 0.0124(3) Uani 1 1 d . . .
O4 O 0.23664(10) 0.82280(9) 0.25593(8) 0.0192(3) Uani 1 1 d . . .
O1 O 0.23420(9) 0.75823(8) 0.10175(8) 0.0122(3) Uani 1 1 d . . .
O2 O 0.34265(9) 0.66115(8) 0.22290(8) 0.0125(3) Uani 1 1 d . . .
O10 O 0.27999(9) 0.91925(9) 0.00805(8) 0.0147(3) Uani 1 1 d . . .
O8 O 0.51707(10) 0.70874(9) 0.26121(9) 0.0195(3) Uani 1 1 d . . .
O9 O 0.37907(10) 0.78851(10) -0.04348(9) 0.0199(3) Uani 1 1 d . . .
O7 O 0.53129(10) 0.64124(9) 0.12908(9) 0.0198(3) Uani 1 1 d . . .
O6 O 0.20574(11) 0.56290(10) 0.16759(9) 0.0239(4) Uani 1 1 d . . .
O5 O 0.32946(10) 0.57352(9) 0.05598(9) 0.0189(3) Uani 1 1 d . . .
O13 O 0.26225(9) 0.98742(8) 0.17802(8) 0.0129(3) Uani 1 1 d . . .
O12 O 0.34772(9) 0.73170(8) 0.38902(8) 0.0124(3) Uani 1 1 d . . .
O11 O 0.06924(9) 0.73925(8) 0.22309(8) 0.0128(3) Uani 1 1 d . . .
O14 O 0.49431(10) 0.62737(10) -0.03500(9) 0.0234(3) Uani 1 1 d . . .
C1 C 0.26011(16) 0.53491(14) 0.09732(14) 0.0186(5) Uani 1 1 d . . .
C5 C 0.33344(15) 0.87176(14) -0.05400(13) 0.0166(4) Uani 1 1 d . . .
C3 C 0.56323(15) 0.65418(14) 0.20138(15) 0.0196(5) Uani 1 1 d . . .
C6 C 0.34415(16) 0.92079(15) -0.14757(13) 0.0269(5) Uani 1 1 d . . .
H6A H 0.3995 0.9539 -0.1533 0.040 Uiso 1 1 calc R . .
H6B H 0.2828 0.9657 -0.1563 0.040 Uiso 1 1 calc R . .
H6C H 0.3571 0.8746 -0.1939 0.040 Uiso 1 1 calc R . .
C2 C 0.24456(17) 0.44956(15) 0.05589(16) 0.0320(6) Uani 1 1 d . . .
H2A H 0.1925 0.4231 0.0944 0.048 Uiso 1 1 calc R . .
H2B H 0.3065 0.4029 0.0513 0.048 Uiso 1 1 calc R . .
H2C H 0.2246 0.4671 -0.0051 0.048 Uiso 1 1 calc R . .
C4 C 0.66515(16) 0.60122(16) 0.21729(16) 0.0346(6) Uani 1 1 d . . .
H4A H 0.6722 0.5359 0.2029 0.052 Uiso 1 1 calc R . .
H4B H 0.6743 0.6037 0.2813 0.052 Uiso 1 1 calc R . .
H4C H 0.7153 0.6296 0.1780 0.052 Uiso 1 1 calc R . .
N2 N 0.40676(11) 0.87868(10) 0.31929(10) 0.0116(3) Uani 1 1 d . . .
N1 N 0.15675(12) 0.63903(10) 0.34794(10) 0.0129(3) Uani 1 1 d . . .
N3 N 0.11226(11) 0.94651(10) 0.12360(10) 0.0116(3) Uani 1 1 d . . .
C33 C 0.19713(14) 1.06769(13) 0.14891(12) 0.0124(4) Uani 1 1 d . . .
C12 C 0.04286(14) 0.97094(13) 0.32521(12) 0.0122(4) Uani 1 1 d . . .
H12 H 0.0041 1.0057 0.2812 0.015 Uiso 1 1 calc R . .
C8 C 0.07647(14) 0.83800(13) 0.42946(12) 0.0118(4) Uani 1 1 d . . .
H8 H 0.0613 0.7807 0.4570 0.014 Uiso 1 1 calc R . .
C9 C 0.15470(14) 0.87077(13) 0.45612(12) 0.0112(4) Uani 1 1 d . . .
C11 C 0.12116(14) 1.00568(12) 0.34954(12) 0.0110(4) Uani 1 1 d . . .
C25 C 0.14109(13) 1.10181(13) 0.31801(12) 0.0119(4) Uani 1 1 d . . .
C32 C 0.38145(14) 0.77845(13) 0.45322(12) 0.0127(4) Uani 1 1 d . . .
C20 C 0.30506(15) 0.78528(13) 0.53972(12) 0.0136(4) Uani 1 1 d . . .
C18 C -0.16033(14) 0.92731(13) 0.36183(12) 0.0152(4) Uani 1 1 d . . .
H18 H -0.1542 0.9869 0.3785 0.018 Uiso 1 1 calc R . .
C7 C 0.01977(14) 0.88619(13) 0.36387(12) 0.0107(4) Uani 1 1 d . . .
C24 C 0.13766(15) 0.81470(13) 0.61693(12) 0.0158(4) Uani 1 1 d . . .
H24 H 0.0688 0.8382 0.6154 0.019 Uiso 1 1 calc R . .
C14 C -0.08561(14) 0.77182(13) 0.31807(12) 0.0112(4) Uani 1 1 d . . .
C13 C -0.07446(14) 0.85906(13) 0.34616(12) 0.0109(4) Uani 1 1 d . . .
C19 C 0.20308(14) 0.82226(12) 0.53681(12) 0.0116(4) Uani 1 1 d . . .
C31 C 0.00365(14) 0.69555(13) 0.28466(12) 0.0128(4) Uani 1 1 d . . .
C10 C 0.17549(14) 0.95540(12) 0.41613(12) 0.0120(4) Uani 1 1 d . . .
H10 H 0.2278 0.9793 0.4347 0.014 Uiso 1 1 calc R . .
C30 C 0.12939(14) 1.16418(13) 0.38593(13) 0.0156(4) Uani 1 1 d . . .
H30 H 0.1141 1.1427 0.4475 0.019 Uiso 1 1 calc R . .
C15 C -0.18101(14) 0.75712(14) 0.31493(12) 0.0153(4) Uani 1 1 d . . .
H15 H -0.1890 0.6975 0.3000 0.018 Uiso 1 1 calc R . .
C27 C 0.17691(14) 1.22822(13) 0.21063(14) 0.0169(4) Uani 1 1 d . . .
H27 H 0.1937 1.2509 0.1497 0.020 Uiso 1 1 calc R . .
C28 C 0.16012(15) 1.28930(14) 0.27963(14) 0.0198(5) Uani 1 1 d . . .
H28 H 0.1632 1.3534 0.2660 0.024 Uiso 1 1 calc R . .
C26 C 0.16993(14) 1.13421(13) 0.22765(13) 0.0129(4) Uani 1 1 d . . .
C16 C -0.26471(15) 0.82603(14) 0.33268(13) 0.0187(5) Uani 1 1 d . . .
H16 H -0.3288 0.8137 0.3299 0.022 Uiso 1 1 calc R . .
C29 C 0.13912(14) 1.25648(13) 0.36734(13) 0.0184(5) Uani 1 1 d . . .
H29 H 0.1311 1.2968 0.4157 0.022 Uiso 1 1 calc R . .
C23 C 0.16976(16) 0.77432(14) 0.69817(13) 0.0203(5) Uani 1 1 d . . .
H23 H 0.1235 0.7701 0.7511 0.024 Uiso 1 1 calc R . .
C17 C -0.25386(15) 0.91222(14) 0.35427(13) 0.0183(5) Uani 1 1 d . . .
H17 H -0.3102 0.9612 0.3640 0.022 Uiso 1 1 calc R . .
C21 C 0.33529(16) 0.74643(14) 0.62306(13) 0.0215(5) Uani 1 1 d . . .
H21 H 0.4039 0.7231 0.6263 0.026 Uiso 1 1 calc R . .
C22 C 0.26848(16) 0.74064(15) 0.70146(14) 0.0246(5) Uani 1 1 d . . .
H22 H 0.2915 0.7134 0.7570 0.030 Uiso 1 1 calc R . .
C44 C 0.10400(14) 1.03943(13) 0.12704(12) 0.0112(4) Uani 1 1 d . . .
C39 C 0.39843(14) 0.87342(13) 0.41071(13) 0.0135(4) Uani 1 1 d . . .
C34 C 0.05782(14) 0.64746(12) 0.36338(12) 0.0120(4) Uani 1 1 d . . .
C45 C 0.01572(14) 1.10161(13) 0.11593(12) 0.0133(4) Uani 1 1 d . . .
H45 H 0.0119 1.1672 0.1158 0.016 Uiso 1 1 calc R . .
C38 C 0.21058(15) 0.60466(12) 0.41583(13) 0.0168(4) Uani 1 1 d . . .
H38 H 0.2807 0.5980 0.4051 0.020 Uiso 1 1 calc R . .
C47 C -0.05811(15) 0.97014(14) 0.10342(12) 0.0160(4) Uani 1 1 d . . .
H47 H -0.1142 0.9445 0.0971 0.019 Uiso 1 1 calc R . .
C43 C 0.42746(14) 0.95679(13) 0.27268(13) 0.0157(4) Uani 1 1 d . . .
H43 H 0.4361 0.9595 0.2079 0.019 Uiso 1 1 calc R . .
C37 C 0.16692(15) 0.57853(13) 0.50118(13) 0.0174(5) Uani 1 1 d . . .
H37 H 0.2063 0.5574 0.5492 0.021 Uiso 1 1 calc R . .
C48 C 0.03267(14) 0.91263(14) 0.11100(12) 0.0138(4) Uani 1 1 d . . .
H48 H 0.0391 0.8471 0.1072 0.017 Uiso 1 1 calc R . .
C42 C 0.43643(14) 1.03310(13) 0.31696(14) 0.0175(5) Uani 1 1 d . . .
H42 H 0.4500 1.0882 0.2830 0.021 Uiso 1 1 calc R . .
C35 C 0.01041(15) 0.61772(12) 0.44542(12) 0.0144(4) Uani 1 1 d . . .
H35 H -0.0592 0.6208 0.4533 0.017 Uiso 1 1 calc R . .
C36 C 0.06585(16) 0.58345(13) 0.51588(13) 0.0175(5) Uani 1 1 d . . .
H36 H 0.0349 0.5637 0.5733 0.021 Uiso 1 1 calc R . .
C46 C -0.06635(15) 1.06577(14) 0.10509(12) 0.0164(4) Uani 1 1 d . . .
H46 H -0.1281 1.1066 0.0988 0.020 Uiso 1 1 calc R . .
C40 C 0.40807(14) 0.94733(13) 0.45800(13) 0.0159(4) Uani 1 1 d . . .
H40 H 0.4027 0.9422 0.5227 0.019 Uiso 1 1 calc R . .
C41 C 0.42565(14) 1.02880(14) 0.41048(14) 0.0198(5) Uani 1 1 d . . .
H41 H 0.4302 1.0812 0.4420 0.024 Uiso 1 1 calc R . .
C54 C 0.48383(14) 0.72327(13) 0.47569(12) 0.0143(4) Uani 1 1 d . . .
C59 C 0.25079(15) 1.11178(13) 0.06307(12) 0.0137(4) Uani 1 1 d . . .
C49 C -0.02774(14) 0.62014(13) 0.23418(13) 0.0134(4) Uani 1 1 d . . .
C57 C 0.66441(16) 0.62993(15) 0.51624(14) 0.0239(5) Uani 1 1 d . . .
H57 H 0.7279 0.5991 0.5311 0.029 Uiso 1 1 calc R . .
C50 C -0.03241(15) 0.63393(14) 0.14063(13) 0.0187(5) Uani 1 1 d . . .
H50 H -0.0185 0.6898 0.1087 0.022 Uiso 1 1 calc R . .
C55 C 0.51346(15) 0.62975(13) 0.45742(13) 0.0187(5) Uani 1 1 d . . .
H55 H 0.4715 0.5988 0.4308 0.022 Uiso 1 1 calc R . .
C60 C 0.35294(15) 1.10439(14) 0.05528(14) 0.0202(5) Uani 1 1 d . . .
H60 H 0.3882 1.0791 0.1052 0.024 Uiso 1 1 calc R . .
C62 C 0.34874(16) 1.17014(15) -0.09537(14) 0.0256(5) Uani 1 1 d . . .
H62 H 0.3811 1.1881 -0.1529 0.031 Uiso 1 1 calc R . .
C52 C -0.07580(15) 0.48468(15) 0.14298(14) 0.0230(5) Uani 1 1 d . . .
H52 H -0.0918 0.4359 0.1131 0.028 Uiso 1 1 calc R . .
C58 C 0.62944(15) 0.72207(14) 0.53158(13) 0.0208(5) Uani 1 1 d . . .
H58 H 0.6707 0.7547 0.5570 0.025 Uiso 1 1 calc R . .
C61 C 0.40226(16) 1.13363(14) -0.02453(14) 0.0245(5) Uani 1 1 d . . .
H61 H 0.4721 1.1289 -0.0311 0.029 Uiso 1 1 calc R . .
C51 C -0.05712(15) 0.56652(15) 0.09525(14) 0.0234(5) Uani 1 1 d . . .
H51 H -0.0615 0.5755 0.0317 0.028 Uiso 1 1 calc R . .
C53 C -0.07026(16) 0.47719(14) 0.23512(14) 0.0243(5) Uani 1 1 d . . .
H53 H -0.0835 0.4216 0.2683 0.029 Uiso 1 1 calc R . .
C56 C 0.60446(16) 0.58250(14) 0.47834(14) 0.0241(5) Uani 1 1 d . . .
H56 H 0.6261 0.5182 0.4670 0.029 Uiso 1 1 calc R . .
C63 C 0.24760(17) 1.17995(15) -0.08077(14) 0.0278(6) Uani 1 1 d . . .
H63 H 0.2107 1.2082 -0.1288 0.033 Uiso 1 1 calc R . .
N5 N 0.54060(12) 0.76915(11) 0.51300(11) 0.0178(4) Uani 1 1 d . . .
N6 N 0.19728(12) 1.15198(11) -0.00242(11) 0.0202(4) Uani 1 1 d . . .
N4 N -0.04734(13) 0.54299(11) 0.28163(11) 0.0195(4) Uani 1 1 d . . .
C64 C 0.49578(16) 0.58532(15) -0.10274(15) 0.0248(5) Uani 1 1 d . . .
H64 H 0.4675 0.5308 -0.0953 0.030 Uiso 1 1 calc R . .
C66 C 0.5453(2) 0.55254(16) -0.26181(15) 0.0430(7) Uani 1 1 d . . .
H66A H 0.5082 0.5870 -0.3099 0.064 Uiso 1 1 calc R . .
H66B H 0.5197 0.4955 -0.2417 0.064 Uiso 1 1 calc R . .
H66C H 0.6157 0.5358 -0.2855 0.064 Uiso 1 1 calc R . .
C65 C 0.57139(19) 0.69646(17) -0.20375(16) 0.0451(7) Uani 1 1 d . . .
H65A H 0.5397 0.7341 -0.2535 0.068 Uiso 1 1 calc R . .
H65B H 0.6433 0.6819 -0.2210 0.068 Uiso 1 1 calc R . .
H65C H 0.5563 0.7317 -0.1486 0.068 Uiso 1 1 calc R . .
N7 N 0.53402(13) 0.61015(12) -0.18612(12) 0.0245(4) Uani 1 1 d . . .
O15 O 0.16095(15) 0.70672(13) 0.95072(12) 0.0607(6) Uani 1 1 d . . .

loop_
_atom_site_aniso_label
_atom_site_aniso_U_11
_atom_site_aniso_U_22
_atom_site_aniso_U_33
_atom_site_aniso_U_23
_atom_site_aniso_U_13
_atom_site_aniso_U_12
Mn3 0.01128(16) 0.01221(15) 0.01070(15) -0.00019(11) -0.00183(12) -0.00376(12)
Mn1 0.01118(16) 0.01591(16) 0.01109(15) -0.00118(12) -0.00151(12) -0.00438(13)
Mn2 0.01232(16) 0.01301(15) 0.01126(15) -0.00147(12) -0.00160(12) -0.00426(13)
Sc1 0.0139(2) 0.0152(2) 0.0153(2) -0.00252(15) -0.00195(16) -0.00478(16)
O3 0.0105(7) 0.0148(7) 0.0120(7) -0.0003(5) -0.0010(6) -0.0035(6)
O4 0.0239(8) 0.0180(8) 0.0117(7) 0.0011(6) 0.0019(6) 0.0012(6)
O1 0.0137(7) 0.0128(7) 0.0114(7) 0.0000(5) -0.0015(6) -0.0059(6)
O2 0.0124(7) 0.0108(7) 0.0151(7) -0.0015(5) -0.0029(6) -0.0027(6)
O10 0.0138(7) 0.0179(7) 0.0134(7) 0.0002(6) -0.0016(6) -0.0058(6)
O8 0.0222(8) 0.0214(8) 0.0167(8) -0.0029(6) -0.0022(6) -0.0079(7)
O9 0.0171(8) 0.0240(8) 0.0174(8) -0.0036(6) 0.0020(6) -0.0027(7)
O7 0.0161(8) 0.0241(8) 0.0203(8) -0.0066(6) -0.0019(6) -0.0043(6)
O6 0.0220(9) 0.0352(9) 0.0186(8) 0.0019(7) -0.0027(7) -0.0161(7)
O5 0.0196(8) 0.0172(8) 0.0207(8) -0.0056(6) 0.0011(6) -0.0062(6)
O13 0.0124(7) 0.0117(7) 0.0151(7) -0.0007(5) -0.0052(6) -0.0016(6)
O12 0.0148(7) 0.0136(7) 0.0107(7) -0.0003(5) -0.0033(6) -0.0062(6)
O11 0.0116(7) 0.0156(7) 0.0120(7) 0.0032(5) -0.0002(6) -0.0068(6)
O14 0.0217(9) 0.0271(8) 0.0212(8) -0.0047(7) 0.0000(7) -0.0047(7)
C1 0.0207(12) 0.0161(11) 0.0212(12) 0.0033(9) -0.0125(10) -0.0040(9)
C5 0.0116(10) 0.0244(12) 0.0161(11) 0.0010(9) -0.0031(9) -0.0091(9)
C3 0.0149(11) 0.0207(11) 0.0253(12) 0.0014(9) -0.0040(10) -0.0086(9)
C6 0.0271(13) 0.0367(14) 0.0157(11) 0.0025(10) 0.0023(10) -0.0082(11)
C2 0.0326(14) 0.0236(12) 0.0461(15) -0.0028(11) -0.0196(12) -0.0101(11)
C4 0.0217(13) 0.0417(15) 0.0389(15) -0.0016(12) -0.0097(11) 0.0007(12)
N2 0.0086(8) 0.0130(8) 0.0140(9) 0.0000(7) -0.0025(7) -0.0034(7)
N1 0.0141(9) 0.0117(8) 0.0138(9) -0.0016(7) -0.0039(7) -0.0030(7)
N3 0.0138(9) 0.0133(8) 0.0082(8) 0.0013(6) -0.0003(7) -0.0051(7)
C33 0.0128(10) 0.0131(10) 0.0122(10) 0.0006(8) -0.0031(8) -0.0040(8)
C12 0.0127(10) 0.0154(10) 0.0076(9) -0.0004(8) -0.0012(8) -0.0008(8)
C8 0.0149(10) 0.0103(9) 0.0111(10) -0.0009(7) -0.0003(8) -0.0056(8)
C9 0.0108(10) 0.0144(10) 0.0083(9) -0.0034(7) -0.0009(8) -0.0012(8)
C11 0.0109(10) 0.0123(10) 0.0092(9) -0.0016(7) 0.0009(8) -0.0023(8)
C25 0.0083(10) 0.0131(10) 0.0152(10) 0.0010(8) -0.0049(8) -0.0030(8)
C32 0.0136(10) 0.0130(10) 0.0125(10) -0.0022(8) -0.0045(8) -0.0023(8)
C20 0.0188(11) 0.0123(10) 0.0107(10) 0.0000(8) -0.0031(8) -0.0049(9)
C18 0.0175(11) 0.0161(10) 0.0132(10) -0.0017(8) -0.0026(9) -0.0052(9)
C7 0.0097(10) 0.0142(10) 0.0085(9) -0.0031(7) 0.0015(8) -0.0038(8)
C24 0.0148(11) 0.0189(11) 0.0146(10) -0.0022(8) -0.0026(9) -0.0045(9)
C14 0.0119(10) 0.0162(10) 0.0060(9) 0.0020(7) -0.0016(8) -0.0045(8)
C13 0.0120(10) 0.0158(10) 0.0057(9) 0.0017(7) -0.0021(8) -0.0049(8)
C19 0.0168(11) 0.0092(9) 0.0109(10) -0.0033(7) -0.0041(8) -0.0045(8)
C31 0.0132(10) 0.0158(10) 0.0107(10) 0.0001(8) -0.0018(8) -0.0061(8)
C10 0.0100(10) 0.0154(10) 0.0110(10) -0.0026(8) -0.0003(8) -0.0035(8)
C30 0.0146(11) 0.0185(11) 0.0141(10) -0.0025(8) -0.0030(8) -0.0030(9)
C15 0.0158(11) 0.0178(11) 0.0144(10) -0.0006(8) -0.0010(9) -0.0085(9)
C27 0.0166(11) 0.0159(10) 0.0186(11) 0.0026(8) -0.0007(9) -0.0066(9)
C28 0.0203(12) 0.0120(10) 0.0271(12) -0.0021(9) -0.0001(10) -0.0047(9)
C26 0.0102(10) 0.0142(10) 0.0153(10) -0.0005(8) -0.0038(8) -0.0039(8)
C16 0.0152(11) 0.0284(12) 0.0144(11) -0.0013(9) -0.0014(9) -0.0092(10)
C29 0.0178(11) 0.0181(11) 0.0209(11) -0.0079(9) -0.0003(9) -0.0057(9)
C23 0.0224(12) 0.0244(12) 0.0137(11) -0.0003(9) 0.0012(9) -0.0063(10)
C17 0.0135(11) 0.0245(12) 0.0151(11) -0.0020(9) -0.0009(9) 0.0001(9)
C21 0.0172(11) 0.0300(12) 0.0158(11) 0.0017(9) -0.0064(9) 0.0004(10)
C22 0.0261(13) 0.0334(13) 0.0121(11) 0.0023(9) -0.0041(10) -0.0012(11)
C44 0.0131(10) 0.0159(10) 0.0054(9) 0.0009(7) 0.0002(8) -0.0060(8)
C39 0.0076(10) 0.0161(10) 0.0166(11) -0.0004(8) -0.0037(8) -0.0009(8)
C34 0.0166(11) 0.0107(9) 0.0107(10) -0.0039(7) -0.0027(8) -0.0051(8)
C45 0.0153(10) 0.0157(10) 0.0094(10) 0.0008(8) -0.0023(8) -0.0042(8)
C38 0.0150(11) 0.0122(10) 0.0240(12) -0.0016(8) -0.0062(9) -0.0020(9)
C47 0.0138(11) 0.0248(12) 0.0119(10) 0.0041(8) -0.0027(8) -0.0113(9)
C43 0.0104(10) 0.0188(11) 0.0182(11) 0.0039(8) -0.0043(8) -0.0038(9)
C37 0.0219(12) 0.0149(10) 0.0170(11) 0.0025(8) -0.0103(9) -0.0032(9)
C48 0.0176(11) 0.0187(11) 0.0073(9) 0.0025(8) -0.0018(8) -0.0100(9)
C42 0.0167(11) 0.0133(10) 0.0247(12) 0.0054(9) -0.0084(9) -0.0064(9)
C35 0.0161(11) 0.0141(10) 0.0149(10) -0.0009(8) -0.0016(9) -0.0074(9)
C36 0.0279(13) 0.0116(10) 0.0145(10) 0.0006(8) -0.0030(9) -0.0081(9)
C46 0.0122(10) 0.0251(12) 0.0106(10) 0.0021(8) -0.0023(8) -0.0018(9)
C40 0.0142(11) 0.0176(11) 0.0173(11) -0.0039(8) -0.0056(9) -0.0028(9)
C41 0.0161(11) 0.0157(11) 0.0299(13) -0.0062(9) -0.0089(10) -0.0026(9)
C54 0.0140(11) 0.0161(10) 0.0129(10) 0.0021(8) -0.0022(8) -0.0042(9)
C59 0.0168(11) 0.0121(10) 0.0131(10) -0.0008(8) -0.0012(9) -0.0051(8)
C49 0.0090(10) 0.0182(10) 0.0142(10) -0.0011(8) -0.0024(8) -0.0049(8)
C57 0.0177(12) 0.0243(12) 0.0289(13) 0.0043(10) -0.0084(10) -0.0011(10)
C50 0.0185(11) 0.0254(12) 0.0151(11) -0.0001(9) -0.0018(9) -0.0121(10)
C55 0.0194(12) 0.0172(11) 0.0203(11) 0.0021(9) -0.0079(9) -0.0031(9)
C60 0.0168(11) 0.0245(12) 0.0213(12) 0.0036(9) -0.0048(9) -0.0091(10)
C62 0.0275(13) 0.0313(13) 0.0193(12) 0.0031(10) 0.0042(10) -0.0152(11)
C52 0.0221(12) 0.0256(12) 0.0249(12) -0.0121(9) -0.0053(10) -0.0070(10)
C58 0.0180(12) 0.0228(12) 0.0240(12) 0.0030(9) -0.0087(10) -0.0068(10)
C61 0.0161(12) 0.0298(13) 0.0285(13) 0.0024(10) 0.0001(10) -0.0105(10)
C51 0.0214(12) 0.0369(14) 0.0149(11) -0.0067(10) -0.0022(9) -0.0109(11)
C53 0.0317(14) 0.0171(11) 0.0282(13) 0.0001(9) -0.0109(11) -0.0098(10)
C56 0.0246(13) 0.0157(11) 0.0299(13) 0.0027(9) -0.0053(10) 0.0004(10)
C63 0.0311(14) 0.0349(14) 0.0193(12) 0.0113(10) -0.0064(11) -0.0141(11)
N5 0.0146(9) 0.0186(9) 0.0216(10) 0.0005(7) -0.0087(8) -0.0031(8)
N6 0.0192(10) 0.0236(10) 0.0186(9) 0.0074(8) -0.0035(8) -0.0093(8)
N4 0.0265(11) 0.0170(9) 0.0190(9) 0.0013(7) -0.0074(8) -0.0116(8)
C64 0.0222(13) 0.0205(12) 0.0296(14) 0.0013(10) -0.0034(11) -0.0007(10)
C66 0.073(2) 0.0278(14) 0.0234(14) -0.0018(11) -0.0070(14) 0.0023(14)
C65 0.0503(18) 0.0553(18) 0.0360(16) -0.0043(13) 0.0060(13) -0.0314(15)
N7 0.0297(11) 0.0195(10) 0.0222(10) -0.0001(8) -0.0026(9) -0.0010(9)
O15 0.0731(15) 0.0550(13) 0.0597(13) 0.0000(10) -0.0295(11) -0.0133(11)

loop_
_atom_type_symbol
_atom_type_description
_atom_type_scat_dispersion_real
_atom_type_scat_dispersion_imag
_atom_type_scat_source
C C 0.0033 0.0016 'International Tables Vol C Tables 4.2.6.8 and 6.1.1.4'
H H 0.0000 0.0000 'International Tables Vol C Tables 4.2.6.8 and 6.1.1.4'
N N 0.0061 0.0033 'International Tables Vol C Tables 4.2.6.8 and 6.1.1.4'
O O 0.0106 0.0060 'International Tables Vol C Tables 4.2.6.8 and 6.1.1.4'
Sc Sc 0.2519 0.3716 'International Tables Vol C Tables 4.2.6.8 and 6.1.1.4'
Mn Mn 0.3368 0.7283 'International Tables Vol C Tables 4.2.6.8 and 6.1.1.4'

loop_
_geom_angle_atom_site_label_1
_geom_angle_atom_site_label_2
_geom_angle_atom_site_label_3
_geom_angle
_geom_angle_site_symmetry_1
_geom_angle_site_symmetry_3
O4 Mn3 O13 90.82(6) . .
O4 Mn3 O3 83.50(6) . .
O13 Mn3 O3 95.46(6) . .
O4 Mn3 O1 86.42(5) . .
O13 Mn3 O1 174.67(6) . .
O3 Mn3 O1 88.75(5) . .
O4 Mn3 O10 176.32(6) . .
O13 Mn3 O10 91.40(5) . .
O3 Mn3 O10 93.36(5) . .
O1 Mn3 O10 91.60(5) . .
O4 Mn3 N3 100.71(6) . .
O13 Mn3 N3 79.90(6) . .
O3 Mn3 N3 173.72(6) . .
O1 Mn3 N3 96.13(6) . .
O10 Mn3 N3 82.59(5) . .
O4 Mn3 Mn2 41.94(4) . .
O13 Mn3 Mn2 93.89(4) . .
O3 Mn3 Mn2 41.56(4) . .
O1 Mn3 Mn2 87.10(4) . .
O10 Mn3 Mn2 134.90(4) . .
N3 Mn3 Mn2 142.39(4) . .
O4 Mn3 Mn1 46.46(4) . .
O13 Mn3 Mn1 136.71(4) . .
O3 Mn3 Mn1 87.29(4) . .
O1 Mn3 Mn1 40.06(4) . .
O10 Mn3 Mn1 131.66(4) . .
N3 Mn3 Mn1 98.99(4) . .
Mn2 Mn3 Mn1 60.819(10) . .
O4 Mn3 Sc1 90.96(4) . .
O13 Mn3 Sc1 139.73(4) . .
O3 Mn3 Sc1 44.90(4) . .
O1 Mn3 Sc1 45.00(4) . .
O10 Mn3 Sc1 85.45(4) . .
N3 Mn3 Sc1 138.89(5) . .
Mn2 Mn3 Sc1 62.526(11) . .
Mn1 Mn3 Sc1 61.787(11) . .
O11 Mn1 O2 173.49(6) . .
O11 Mn1 O1 93.44(5) . .
O2 Mn1 O1 87.32(5) . .
O11 Mn1 N1 80.12(6) . .
O2 Mn1 N1 98.74(6) . .
O1 Mn1 N1 172.89(6) . .
O11 Mn1 O6 96.35(6) . .
O2 Mn1 O6 90.00(6) . .
O1 Mn1 O6 95.99(5) . .
N1 Mn1 O6 87.77(6) . .
O11 Mn1 O4 94.98(5) . .
O2 Mn1 O4 78.86(5) . .
O1 Mn1 O4 77.62(5) . .
N1 Mn1 O4 99.81(5) . .
O6 Mn1 O4 167.32(6) . .
O11 Mn1 Mn2 135.21(4) . .
O2 Mn1 Mn2 38.45(4) . .
O1 Mn1 Mn2 83.43(4) . .
N1 Mn1 Mn2 98.98(4) . .
O6 Mn1 Mn2 128.44(4) . .
O4 Mn1 Mn2 40.61(4) . .
O11 Mn1 Mn3 93.35(4) . .
O2 Mn1 Mn3 83.18(4) . .
O1 Mn1 Mn3 38.83(4) . .
N1 Mn1 Mn3 137.88(4) . .
O6 Mn1 Mn3 134.35(4) . .
O4 Mn1 Mn3 38.89(3) . .
Mn2 Mn1 Mn3 57.543(10) . .
O11 Mn1 Sc1 136.96(4) . .
O2 Mn1 Sc1 45.24(4) . .
O1 Mn1 Sc1 44.38(4) . .
N1 Mn1 Sc1 142.44(5) . .
O6 Mn1 Sc1 82.91(4) . .
O4 Mn1 Sc1 84.92(4) . .
Mn2 Mn1 Sc1 61.065(11) . .
Mn3 Mn1 Sc1 60.636(11) . .
O2 Mn2 O12 95.85(5) . .
O2 Mn2 O3 89.26(5) . .
O12 Mn2 O3 173.03(6) . .
O2 Mn2 O4 85.91(6) . .
O12 Mn2 O4 93.80(5) . .
O3 Mn2 O4 81.80(5) . .
O2 Mn2 O8 92.06(6) . .
O12 Mn2 O8 91.62(5) . .
O3 Mn2 O8 92.94(5) . .
O4 Mn2 O8 174.38(6) . .
O2 Mn2 N2 176.03(6) . .
O12 Mn2 N2 80.69(6) . .
O3 Mn2 N2 94.35(6) . .
O4 Mn2 N2 96.20(6) . .
O8 Mn2 N2 86.13(6) . .
O2 Mn2 Mn3 87.12(4) . .
O12 Mn2 Mn3 134.17(4) . .
O3 Mn2 Mn3 41.16(4) . .
O4 Mn2 Mn3 40.64(4) . .
O8 Mn2 Mn3 134.08(4) . .
N2 Mn2 Mn3 96.68(4) . .
O2 Mn2 Mn1 39.04(4) . .
O12 Mn2 Mn1 93.28(4) . .
O3 Mn2 Mn1 87.70(4) . .
O4 Mn2 Mn1 47.09(4) . .
O8 Mn2 Mn1 131.11(4) . .
N2 Mn2 Mn1 142.62(4) . .
Mn3 Mn2 Mn1 61.638(10) . .
O2 Mn2 Sc1 45.77(4) . .
O12 Mn2 Sc1 141.12(4) . .
O3 Mn2 Sc1 44.75(4) . .
O4 Mn2 Sc1 89.77(4) . .
O8 Mn2 Sc1 85.07(4) . .
N2 Mn2 Sc1 137.39(4) . .
Mn3 Mn2 Sc1 62.219(11) . .
Mn1 Mn2 Sc1 61.934(11) . .
O5 Sc1 O3 153.13(5) . .
O5 Sc1 O1 83.23(5) . .
O3 Sc1 O1 74.66(5) . .
O5 Sc1 O7 108.24(5) . .
O3 Sc1 O7 84.77(5) . .
O1 Sc1 O7 149.11(5) . .
O5 Sc1 O9 108.99(5) . .
O3 Sc1 O9 82.45(5) . .
O1 Sc1 O9 80.29(5) . .
O7 Sc1 O9 120.09(5) . .
O5 Sc1 O14 77.80(5) . .
O3 Sc1 O14 129.04(5) . .
O1 Sc1 O14 138.35(5) . .
O7 Sc1 O14 72.52(5) . .
O9 Sc1 O14 71.63(5) . .
O5 Sc1 O2 85.30(5) . .
O3 Sc1 O2 74.24(4) . .
O1 Sc1 O2 74.22(5) . .
O7 Sc1 O2 78.18(5) . .
O9 Sc1 O2 149.08(5) . .
O14 Sc1 O2 139.21(5) . .
O5 Sc1 Mn3 120.95(4) . .
O3 Sc1 Mn3 37.66(3) . .
O1 Sc1 Mn3 37.89(3) . .
O7 Sc1 Mn3 121.38(4) . .
O9 Sc1 Mn3 72.88(4) . .
O14 Sc1 Mn3 143.83(4) . .
O2 Sc1 Mn3 76.26(3) . .
O5 Sc1 Mn2 122.30(4) . .
O3 Sc1 Mn2 37.90(3) . .
O1 Sc1 Mn2 76.82(3) . .
O7 Sc1 Mn2 72.83(4) . .
O9 Sc1 Mn2 119.75(4) . .
O14 Sc1 Mn2 144.13(4) . .
O2 Sc1 Mn2 37.29(3) . .
Mn3 Sc1 Mn2 55.255(10) . .
O5 Sc1 Mn1 73.90(4) . .
O3 Sc1 Mn1 79.28(3) . .
O1 Sc1 Mn1 38.58(3) . .
O7 Sc1 Mn1 115.64(4) . .
O9 Sc1 Mn1 118.80(4) . .
O14 Sc1 Mn1 151.68(4) . .
O2 Sc1 Mn1 37.46(3) . .
Mn3 Sc1 Mn1 57.577(10) . .
Mn2 Sc1 Mn1 57.001(10) . .
Mn3 O3 Mn2 97.28(6) . .
Mn3 O3 Sc1 97.44(6) . .
Mn2 O3 Sc1 97.35(5) . .
Mn3 O4 Mn2 97.41(6) . .
Mn3 O4 Mn1 94.65(6) . .
Mn2 O4 Mn1 92.30(5) . .
Mn3 O1 Mn1 101.11(6) . .
Mn3 O1 Sc1 97.11(5) . .
Mn1 O1 Sc1 97.04(5) . .
Mn2 O2 Mn1 102.51(6) . .
Mn2 O2 Sc1 96.94(5) . .
Mn1 O2 Sc1 97.29(5) . .
C5 O10 Mn3 124.75(12) . .
C3 O8 Mn2 123.39(13) . .
C5 O9 Sc1 131.49(13) . .
C3 O7 Sc1 132.45(13) . .
C1 O6 Mn1 122.25(13) . .
C1 O5 Sc1 134.82(13) . .
C33 O13 Mn3 118.27(11) . .
C32 O12 Mn2 119.39(11) . .
C31 O11 Mn1 119.42(11) . .
C64 O14 Sc1 140.20(15) . .
O6 C1 O5 124.92(19) . .
O6 C1 C2 119.29(19) . .
O5 C1 C2 115.79(19) . .
O9 C5 O10 125.42(17) . .
O9 C5 C6 118.28(18) . .
O10 C5 C6 116.29(18) . .
O7 C3 O8 125.22(19) . .
O7 C3 C4 117.4(2) . .
O8 C3 C4 117.35(19) . .
C5 C6 H6A 109.5 . .
C5 C6 H6B 109.5 . .
H6A C6 H6B 109.5 . .
C5 C6 H6C 109.5 . .
H6A C6 H6C 109.5 . .
H6B C6 H6C 109.5 . .
C1 C2 H2A 109.5 . .
C1 C2 H2B 109.5 . .
H2A C2 H2B 109.5 . .
C1 C2 H2C 109.5 . .
H2A C2 H2C 109.5 . .
H2B C2 H2C 109.5 . .
C3 C4 H4A 109.5 . .
C3 C4 H4B 109.5 . .
H4A C4 H4B 109.5 . .
C3 C4 H4C 109.5 . .
H4A C4 H4C 109.5 . .
H4B C4 H4C 109.5 . .
C39 N2 C43 119.39(17) . .
C39 N2 Mn2 114.27(12) . .
C43 N2 Mn2 126.04(13) . .
C38 N1 C34 118.74(16) . .
C38 N1 Mn1 128.29(14) . .
C34 N1 Mn1 112.73(12) . .
C48 N3 C44 119.25(17) . .
C48 N3 Mn3 127.92(13) . .
C44 N3 Mn3 112.82(12) . .
O13 C33 C44 108.88(15) . .
O13 C33 C26 108.00(14) . .
C44 C33 C26 109.47(15) . .
O13 C33 C59 107.56(15) . .
C44 C33 C59 110.67(15) . .
C26 C33 C59 112.17(15) . .
C11 C12 C7 121.74(17) . .
C11 C12 H12 119.1 . .
C7 C12 H12 119.1 . .
C7 C8 C9 122.19(17) . .
C7 C8 H8 118.9 . .
C9 C8 H8 118.9 . .
C8 C9 C10 118.40(17) . .
C8 C9 C19 118.97(16) . .
C10 C9 C19 121.90(17) . .
C12 C11 C10 118.50(16) . .
C12 C11 C25 123.34(16) . .
C10 C11 C25 117.53(17) . .
C30 C25 C26 117.41(17) . .
C30 C25 C11 115.62(16) . .
C26 C25 C11 126.97(17) . .
O12 C32 C39 108.96(14) . .
O12 C32 C20 108.46(15) . .
C39 C32 C20 113.33(16) . .
O12 C32 C54 109.21(15) . .
C39 C32 C54 106.24(15) . .
C20 C32 C54 110.56(15) . .
C21 C20 C19 118.01(17) . .
C21 C20 C32 119.37(17) . .
C19 C20 C32 122.38(16) . .
C17 C18 C13 123.05(19) . .
C17 C18 H18 118.5 . .
C13 C18 H18 118.5 . .
C8 C7 C12 117.77(17) . .
C8 C7 C13 121.87(16) . .
C12 C7 C13 119.46(16) . .
C23 C24 C19 122.45(19) . .
C23 C24 H24 118.8 . .
C19 C24 H24 118.8 . .
C15 C14 C13 118.44(18) . .
C15 C14 C31 118.71(17) . .
C13 C14 C31 122.71(17) . .
C18 C13 C14 117.19(17) . .
C18 C13 C7 115.41(17) . .
C14 C13 C7 127.38(17) . .
C24 C19 C20 118.13(17) . .
C24 C19 C9 114.72(17) . .
C20 C19 C9 127.15(17) . .
O11 C31 C34 108.89(15) . .
O11 C31 C14 107.81(14) . .
C34 C31 C14 111.29(15) . .
O11 C31 C49 107.98(14) . .
C34 C31 C49 108.55(15) . .
C14 C31 C49 112.22(15) . .
C9 C10 C11 121.37(18) . .
C9 C10 H10 119.3 . .
C11 C10 H10 119.3 . .
C29 C30 C25 122.54(18) . .
C29 C30 H30 118.7 . .
C25 C30 H30 118.7 . .
C16 C15 C14 122.56(19) . .
C16 C15 H15 118.7 . .
C14 C15 H15 118.7 . .
C28 C27 C26 122.07(18) . .
C28 C27 H27 119.0 . .
C26 C27 H27 119.0 . .
C29 C28 C27 119.18(18) . .
C29 C28 H28 120.4 . .
C27 C28 H28 120.4 . .
C27 C26 C25 118.65(18) . .
C27 C26 C33 119.69(17) . .
C25 C26 C33 121.63(16) . .
C17 C16 C15 119.12(19) . .
C17 C16 H16 120.4 . .
C15 C16 H16 120.4 . .
C28 C29 C30 119.90(19) . .
C28 C29 H29 120.0 . .
C30 C29 H29 120.0 . .
C22 C23 C24 119.39(19) . .
C22 C23 H23 120.3 . .
C24 C23 H23 120.3 . .
C16 C17 C18 119.43(19) . .
C16 C17 H17 120.3 . .
C18 C17 H17 120.3 . .
C22 C21 C20 122.4(2) . .
C22 C21 H21 118.8 . .
C20 C21 H21 118.8 . .
C23 C22 C21 119.63(19) . .
C23 C22 H22 120.2 . .
C21 C22 H22 120.2 . .
N3 C44 C45 121.80(17) . .
N3 C44 C33 113.81(16) . .
C45 C44 C33 124.31(17) . .
N2 C39 C40 121.40(17) . .
N2 C39 C32 113.11(17) . .
C40 C39 C32 125.46(17) . .
N1 C34 C35 122.16(17) . .
N1 C34 C31 114.15(16) . .
C35 C34 C31 123.64(17) . .
C46 C45 C44 118.40(18) . .
C46 C45 H45 120.8 . .
C44 C45 H45 120.8 . .
N1 C38 C37 121.80(19) . .
N1 C38 H38 119.1 . .
C37 C38 H38 119.1 . .
C48 C47 C46 119.01(18) . .
C48 C47 H47 120.5 . .
C46 C47 H47 120.5 . .
N2 C43 C42 121.33(18) . .
N2 C43 H43 119.3 . .
C42 C43 H43 119.3 . .
C36 C37 C38 119.42(18) . .
C36 C37 H37 120.3 . .
C38 C37 H37 120.3 . .
N3 C48 C47 121.84(18) . .
N3 C48 H48 119.1 . .
C47 C48 H48 119.1 . .
C41 C42 C43 119.43(18) . .
C41 C42 H42 120.3 . .
C43 C42 H42 120.3 . .
C34 C35 C36 118.99(19) . .
C34 C35 H35 120.5 . .
C36 C35 H35 120.5 . .
C37 C36 C35 118.73(18) . .
C37 C36 H36 120.6 . .
C35 C36 H36 120.6 . .
C47 C46 C45 119.61(19) . .
C47 C46 H46 120.2 . .
C45 C46 H46 120.2 . .
C39 C40 C41 119.32(18) . .
C39 C40 H40 120.3 . .
C41 C40 H40 120.3 . .
C42 C41 C40 119.07(19) . .
C42 C41 H41 120.5 . .
C40 C41 H41 120.5 . .
N5 C54 C55 122.35(18) . .
N5 C54 C32 117.48(17) . .
C55 C54 C32 120.17(18) . .
N6 C59 C60 122.56(17) . .
N6 C59 C33 118.12(17) . .
C60 C59 C33 119.25(17) . .
N4 C49 C50 122.14(18) . .
N4 C49 C31 118.64(16) . .
C50 C49 C31 119.21(16) . .
C58 C57 C56 118.0(2) . .
C58 C57 H57 121.0 . .
C56 C57 H57 121.0 . .
C51 C50 C49 119.51(18) . .
C51 C50 H50 120.2 . .
C49 C50 H50 120.2 . .
C56 C55 C54 118.9(2) . .
C56 C55 H55 120.5 . .
C54 C55 H55 120.5 . .
C61 C60 C59 119.53(19) . .
C61 C60 H60 120.2 . .
C59 C60 H60 120.2 . .
C63 C62 C61 118.31(19) . .
C63 C62 H62 120.8 . .
C61 C62 H62 120.8 . .
C53 C52 C51 117.3(2) . .
C53 C52 H52 121.4 . .
C51 C52 H52 121.4 . .
N5 C58 C57 123.9(2) . .
N5 C58 H58 118.0 . .
C57 C58 H58 118.0 . .
C60 C61 C62 118.7(2) . .
C60 C61 H61 120.7 . .
C62 C61 H61 120.7 . .
C50 C51 C52 119.34(19) . .
C50 C51 H51 120.3 . .
C52 C51 H51 120.3 . .
N4 C53 C52 124.55(19) . .
N4 C53 H53 117.7 . .
C52 C53 H53 117.7 . .
C55 C56 C57 119.1(2) . .
C55 C56 H56 120.4 . .
C57 C56 H56 120.4 . .
N6 C63 C62 123.9(2) . .
N6 C63 H63 118.0 . .
C62 C63 H63 118.0 . .
C54 N5 C58 117.66(17) . .
C59 N6 C63 116.73(18) . .
C49 N4 C53 117.15(17) . .
O14 C64 N7 124.8(2) . .
O14 C64 H64 117.6 . .
N7 C64 H64 117.6 . .
N7 C66 H66A 109.5 . .
N7 C66 H66B 109.5 . .
H66A C66 H66B 109.5 . .
N7 C66 H66C 109.5 . .
H66A C66 H66C 109.5 . .
H66B C66 H66C 109.5 . .
N7 C65 H65A 109.5 . .
N7 C65 H65B 109.5 . .
H65A C65 H65B 109.5 . .
N7 C65 H65C 109.5 . .
H65A C65 H65C 109.5 . .
H65B C65 H65C 109.5 . .
C64 N7 C66 122.83(19) . .
C64 N7 C65 120.58(19) . .
C66 N7 C65 116.52(18) . .

loop_
_geom_bond_atom_site_label_1
_geom_bond_atom_site_label_2
_geom_bond_distance
_geom_bond_site_symmetry_2
Mn3 O4 1.8545(12) .
Mn3 O13 1.8641(13) .
Mn3 O3 1.8732(13) .
Mn3 O1 1.8814(13) .
Mn3 O10 1.9832(12) .
Mn3 N3 2.0697(16) .
Mn3 Mn2 2.8234(4) .
Mn3 Mn1 2.9444(4) .
Mn3 Sc1 3.0400(5) .
Mn1 O11 1.8538(13) .
Mn1 O2 1.8849(13) .
Mn1 O1 1.9312(12) .
Mn1 N1 2.0904(15) .
Mn1 O6 2.1341(15) .
Mn1 O4 2.1415(14) .
Mn1 Mn2 2.9214(4) .
Mn1 Sc1 3.0737(5) .
Mn2 O2 1.8607(13) .
Mn2 O12 1.8711(12) .
Mn2 O3 1.8883(12) .
Mn2 O4 1.9030(14) .
Mn2 O8 2.0192(14) .
Mn2 N2 2.0504(16) .
Mn2 Sc1 3.0485(5) .
Sc1 O5 2.1255(14) .
Sc1 O3 2.1639(13) .
Sc1 O1 2.1662(13) .
Sc1 O7 2.1805(14) .
Sc1 O9 2.1890(13) .
Sc1 O14 2.1990(15) .
Sc1 O2 2.2004(12) .
O10 C5 1.262(2) .
O8 C3 1.263(2) .
O9 C5 1.260(2) .
O7 C3 1.259(2) .
O6 C1 1.247(2) .
O5 C1 1.273(2) .
O13 C33 1.403(2) .
O12 C32 1.401(2) .
O11 C31 1.407(2) .
O14 C64 1.220(2) .
C1 C2 1.505(3) .
C5 C6 1.509(2) .
C3 C4 1.506(3) .
C6 H6A 0.9800 .
C6 H6B 0.9800 .
C6 H6C 0.9800 .
C2 H2A 0.9800 .
C2 H2B 0.9800 .
C2 H2C 0.9800 .
C4 H4A 0.9800 .
C4 H4B 0.9800 .
C4 H4C 0.9800 .
N2 C39 1.342(2) .
N2 C43 1.345(2) .
N1 C38 1.339(2) .
N1 C34 1.342(2) .
N3 C48 1.341(2) .
N3 C44 1.346(2) .
C33 C44 1.519(3) .
C33 C26 1.544(3) .
C33 C59 1.544(2) .
C12 C11 1.392(2) .
C12 C7 1.399(2) .
C12 H12 0.9500 .
C8 C7 1.389(2) .
C8 C9 1.390(2) .
C8 H8 0.9500 .
C9 C10 1.392(2) .
C9 C19 1.506(2) .
C11 C10 1.392(2) .
C11 C25 1.510(2) .
C25 C30 1.390(3) .
C25 C26 1.415(2) .
C32 C39 1.524(3) .
C32 C20 1.544(3) .
C32 C54 1.548(3) .
C20 C21 1.397(2) .
C20 C19 1.413(3) .
C18 C17 1.382(3) .
C18 C13 1.396(3) .
C18 H18 0.9500 .
C7 C13 1.504(2) .
C24 C23 1.385(2) .
C24 C19 1.404(2) .
C24 H24 0.9500 .
C14 C15 1.392(2) .
C14 C13 1.421(2) .
C14 C31 1.545(3) .
C31 C34 1.519(2) .
C31 C49 1.549(3) .
C10 H10 0.9500 .
C30 C29 1.385(3) .
C30 H30 0.9500 .
C15 C16 1.385(3) .
C15 H15 0.9500 .
C27 C28 1.382(3) .
C27 C26 1.397(3) .
C27 H27 0.9500 .
C28 C29 1.361(3) .
C28 H28 0.9500 .
C16 C17 1.370(3) .
C16 H16 0.9500 .
C29 H29 0.9500 .
C23 C22 1.364(3) .
C23 H23 0.9500 .
C17 H17 0.9500 .
C21 C22 1.392(3) .
C21 H21 0.9500 .
C22 H22 0.9500 .
C44 C45 1.389(3) .
C39 C40 1.378(3) .
C34 C35 1.381(2) .
C45 C46 1.382(3) .
C45 H45 0.9500 .
C38 C37 1.384(3) .
C38 H38 0.9500 .
C47 C48 1.377(3) .
C47 C46 1.382(3) .
C47 H47 0.9500 .
C43 C42 1.379(3) .
C43 H43 0.9500 .
C37 C36 1.378(3) .
C37 H37 0.9500 .
C48 H48 0.9500 .
C42 C41 1.373(3) .
C42 H42 0.9500 .
C35 C36 1.382(3) .
C35 H35 0.9500 .
C36 H36 0.9500 .
C46 H46 0.9500 .
C40 C41 1.379(3) .
C40 H40 0.9500 .
C41 H41 0.9500 .
C54 N5 1.334(2) .
C54 C55 1.385(3) .
C59 N6 1.328(2) .
C59 C60 1.389(3) .
C49 N4 1.333(2) .
C49 C50 1.394(2) .
C57 C58 1.364(3) .
C57 C56 1.387(3) .
C57 H57 0.9500 .
C50 C51 1.365(3) .
C50 H50 0.9500 .
C55 C56 1.372(3) .
C55 H55 0.9500 .
C60 C61 1.364(3) .
C60 H60 0.9500 .
C62 C63 1.370(3) .
C62 C61 1.378(3) .
C62 H62 0.9500 .
C52 C53 1.374(3) .
C52 C51 1.389(3) .
C52 H52 0.9500 .
C58 N5 1.336(2) .
C58 H58 0.9500 .
C61 H61 0.9500 .
C51 H51 0.9500 .
C53 N4 1.344(2) .
C53 H53 0.9500 .
C56 H56 0.9500 .
C63 N6 1.348(2) .
C63 H63 0.9500 .
C64 N7 1.328(2) .
C64 H64 0.9500 .
C66 N7 1.435(3) .
C66 H66A 0.9800 .
C66 H66B 0.9800 .
C66 H66C 0.9800 .
C65 N7 1.451(3) .
C65 H65A 0.9800 .
C65 H65B 0.9800 .
C65 H65C 0.9800 .
